data_2208046
loop_
_publ_author_name
'Ju-Zhen Yuan'
'Ming-Wu Ding'

_publ_section_title
;
 4-Benzylidene-1-phenyl-2-propylamino-1<i>H</i>-imidazol-5(4<i>H</i>)-one
;
_journal_coeditor_code DN6292
_journal_issue 2
_journal_name_full 'Acta Crystallographica Section E'
_journal_page_first o647
_journal_page_last o648
_journal_paper_doi 10.1107/S1600536806000924
_journal_volume 62
_journal_year 2006
_chemical_formula_iupac 'C19 H19 N3 O'
_chemical_formula_moiety 'C19 H19 N3 O'
_chemical_formula_sum 'C19 H19 N3 O'
_chemical_formula_weight 305.37
_chemical_melting_point 456
_chemical_name_systematic
;
4-Benzylidene-1-phenyl-2-propylamino-1H-imidazol-5(4H)-one
;
_space_group_IT_number 14
_symmetry_cell_setting monoclinic
_symmetry_space_group_name_Hall '-P 2ybc'
_symmetry_space_group_name_H-M 'P 1 21/c 1'
_atom_sites_solution_hydrogens geom
_atom_sites_solution_primary direct
_atom_sites_solution_secondary difmap
_audit_creation_method SHELXL-97
_cell_angle_alpha 90.00
_cell_angle_beta 99.058(2)
_cell_angle_gamma 90.00
_cell_formula_units_Z 4
_cell_length_a 11.6442(11)
_cell_length_b 11.3675(10)
_cell_length_c 12.8149(12)
_cell_measurement_reflns_used 3773
_cell_measurement_temperature 292(2)
_cell_measurement_theta_max 23.84
_cell_measurement_theta_min 2.41
_cell_volume 1675.1(3)
_computing_cell_refinement 'SAINT (Bruker, 2001)'
_computing_data_collection 'SMART (Bruker, 2001)'
_computing_data_reduction SAINT
_computing_molecular_graphics 'SHELXTL (Bruker 2001) and PLATON (Spek, 2003)'
_computing_publication_material SHELXTL
_computing_structure_refinement 'SHELXL97 (Sheldrick, 1997)'
_computing_structure_solution 'SHELXS97 (Sheldrick, 1997)'
_diffrn_ambient_temperature 292(2)
_diffrn_measured_fraction_theta_full 0.983
_diffrn_measured_fraction_theta_max 0.983
_diffrn_measurement_device_type 'Bruker SMART CCD area-detector'
_diffrn_measurement_method '\f and \w'
_diffrn_radiation_monochromator graphite
_diffrn_radiation_source 'fine-focus sealed tube'
_diffrn_radiation_type MoK\a
_diffrn_radiation_wavelength 0.71073
_diffrn_reflns_av_R_equivalents 0.0290
_diffrn_reflns_av_sigmaI/netI 0.0294
_diffrn_reflns_limit_h_max 15
_diffrn_reflns_limit_h_min -14
_diffrn_reflns_limit_k_max 13
_diffrn_reflns_limit_k_min -14
_diffrn_reflns_limit_l_max 16
_diffrn_reflns_limit_l_min -16
_diffrn_reflns_number 14038
_diffrn_reflns_theta_full 27.50
_diffrn_reflns_theta_max 27.50
_diffrn_reflns_theta_min 1.77
_exptl_absorpt_coefficient_mu 0.077
_exptl_absorpt_correction_type none
_exptl_crystal_colour yellow
_exptl_crystal_density_diffrn 1.211
_exptl_crystal_density_method 'not measured'
_exptl_crystal_description block
_exptl_crystal_F_000 648
_exptl_crystal_size_max 0.30
_exptl_crystal_size_mid 0.20
_exptl_crystal_size_min 0.10
_refine_diff_density_max 0.163
_refine_diff_density_min -0.156
_refine_ls_extinction_method none
_refine_ls_goodness_of_fit_ref 1.063
_refine_ls_hydrogen_treatment mixed
_refine_ls_matrix_type full
_refine_ls_number_parameters 212
_refine_ls_number_reflns 3784
_refine_ls_number_restraints 1
_refine_ls_restrained_S_all 1.063
_refine_ls_R_factor_all 0.0785
_refine_ls_R_factor_gt 0.0542
_refine_ls_shift/su_max 0.000
_refine_ls_shift/su_mean 0.000
_refine_ls_structure_factor_coef Fsqd
_refine_ls_weighting_details 'calc w=1/[\s^2^(Fo^2^)+(0.0641P)^2^+0.168P] where P=(Fo^2^+2Fc^2^)/3'
_refine_ls_weighting_scheme calc
_refine_ls_wR_factor_gt 0.1318
_refine_ls_wR_factor_ref 0.1429
_reflns_number_gt 2657
_reflns_number_total 3784
_reflns_threshold_expression I>2\s(I)
_cod_data_source_file dn6292.cif
_cod_data_source_block I
_cod_depositor_comments
;
The following automatic conversions were performed:
'_symmetry_cell_setting' value 'Monoclinic' changed to 'monoclinic'
according to '/home/saulius/struct/CIF-dictionaries/cif_core.dic'
dictionary named 'cif_core.dic' version 2.4.1 from 2010-06-29.

Automatic conversion script
Id: cif_fix_enum 1527 2010-12-29 10:47:43Z saulius 

The following automatic conversions were performed:

'_symmetry_cell_setting' value 'Monoclinic' changed to 'monoclinic'
according to /home/saulius/struct/CIF-dictionaries/cif_core.dic
dictionary named 'cif_core.dic' version 2.4.1 from 2010-06-29.

Automatic conversion script
Id: cif_fix_values 1715 2011-07-08 13:25:40Z adriana 
;
_cod_original_sg_symbol_H-M 'P 21/c'
_cod_database_code 2208046
_cod_database_fobs_code 2208046

loop_
_symmetry_equiv_pos_as_xyz
'x, y, z'
'-x, y+1/2, -z+1/2'
'-x, -y, -z'
'x, -y-1/2, z-1/2'

loop_
_atom_site_label
_atom_site_fract_x
_atom_site_fract_y
_atom_site_fract_z
_atom_site_U_iso_or_equiv
_atom_site_adp_type
_atom_site_calc_flag
_atom_site_refinement_flags
_atom_site_occupancy
_atom_site_type_symbol
C1 0.57101(16) 0.64388(18) 0.48758(16) 0.0675(5) Uani d . 1 C
H1 0.5794 0.5936 0.5455 0.081 Uiso calc R 1 H
C2 0.51449(17) 0.7491(2) 0.4926(2) 0.0789(6) Uani d . 1 C
H2 0.4844 0.7691 0.5533 0.095 Uiso calc R 1 H
C3 0.50227(16) 0.8246(2) 0.4086(2) 0.0779(6) Uani d . 1 C
H3 0.4650 0.8964 0.4124 0.093 Uiso calc R 1 H
C4 0.54536(18) 0.79380(19) 0.31845(18) 0.0793(6) Uani d . 1 C
H4 0.5363 0.8448 0.2610 0.095 Uiso calc R 1 H
C5 0.60175(17) 0.68828(17) 0.31256(15) 0.0667(5) Uani d . 1 C
H5 0.6306 0.6687 0.2511 0.080 Uiso calc R 1 H
C6 0.61617(14) 0.61059(15) 0.39740(14) 0.0535(4) Uani d . 1 C
C7 0.67356(14) 0.49719(15) 0.39604(13) 0.0516(4) Uani d . 1 C
H7 0.6799 0.4540 0.4583 0.062 Uiso calc R 1 H
C8 0.71876(13) 0.44624(14) 0.31669(12) 0.0458(4) Uani d . 1 C
C9 0.77018(14) 0.32682(14) 0.32689(12) 0.0489(4) Uani d . 1 C
C10 0.77025(13) 0.40570(13) 0.16682(12) 0.0429(4) Uani d . 1 C
C11 0.85257(14) 0.19992(14) 0.19744(12) 0.0494(4) Uani d . 1 C
C12 0.79449(19) 0.09528(16) 0.20022(15) 0.0670(5) Uani d . 1 C
H12 0.7214 0.0930 0.2209 0.080 Uiso calc R 1 H
C13 0.8467(2) -0.00735(18) 0.17165(18) 0.0856(7) Uani d . 1 C
H13 0.8091 -0.0792 0.1744 0.103 Uiso calc R 1 H
C14 0.9531(3) -0.0028(2) 0.13959(18) 0.0902(7) Uani d . 1 C
H14 0.9872 -0.0717 0.1200 0.108 Uiso calc R 1 H
C15 1.0095(2) 0.1013(2) 0.13603(17) 0.0833(7) Uani d . 1 C
H15 1.0814 0.1037 0.1132 0.100 Uiso calc R 1 H
C16 0.96009(16) 0.20362(17) 0.16628(14) 0.0647(5) Uani d . 1 C
H16 0.9994 0.2748 0.1656 0.078 Uiso calc R 1 H
C17 0.74573(16) 0.50487(15) -0.00410(13) 0.0560(4) Uani d . 1 C
H17A 0.6908 0.5512 0.0281 0.067 Uiso calc R 1 H
H17B 0.7044 0.4722 -0.0693 0.067 Uiso calc R 1 H
C18 0.84051(18) 0.58471(17) -0.03000(15) 0.0712(6) Uani d . 1 C
H18A 0.8972 0.5381 -0.0597 0.085 Uiso calc R 1 H
H18B 0.8071 0.6409 -0.0833 0.085 Uiso calc R 1 H
C19 0.9008(2) 0.6501(2) 0.06400(19) 0.0952(7) Uani d . 1 C
H19A 0.8460 0.7001 0.0912 0.143 Uiso calc R 1 H
H19B 0.9621 0.6971 0.0437 0.143 Uiso calc R 1 H
H19C 0.9330 0.5950 0.1175 0.143 Uiso calc R 1 H
N1 0.72326(11) 0.48920(11) 0.21578(10) 0.0464(3) Uani d . 1 N
N2 0.80131(11) 0.30561(11) 0.22856(10) 0.0464(3) Uani d . 1 N
N3 0.78801(12) 0.40849(11) 0.06689(10) 0.0511(4) Uani d D 1 N
H3A 0.8088(14) 0.3436(10) 0.0389(13) 0.061 Uiso d D 1 H
O1 0.78467(12) 0.25914(11) 0.40157(10) 0.0698(4) Uani d . 1 O

loop_
_atom_site_aniso_label
_atom_site_aniso_U_11
_atom_site_aniso_U_22
_atom_site_aniso_U_33
_atom_site_aniso_U_12
_atom_site_aniso_U_13
_atom_site_aniso_U_23
C1 0.0673(11) 0.0729(13) 0.0658(12) -0.0013(10) 0.0212(9) -0.0164(10)
C2 0.0681(12) 0.0872(16) 0.0853(16) 0.0046(11) 0.0244(11) -0.0331(13)
C3 0.0557(11) 0.0741(14) 0.0994(17) 0.0132(9) -0.0013(10) -0.0302(13)
C4 0.0828(13) 0.0725(14) 0.0784(15) 0.0206(11) -0.0008(11) -0.0073(11)
C5 0.0758(12) 0.0667(12) 0.0575(11) 0.0141(10) 0.0102(9) -0.0064(9)
C6 0.0498(8) 0.0594(11) 0.0520(10) -0.0022(8) 0.0106(7) -0.0115(8)
C7 0.0595(9) 0.0551(10) 0.0416(9) -0.0021(8) 0.0123(7) -0.0021(7)
C8 0.0505(8) 0.0467(9) 0.0412(9) -0.0027(7) 0.0100(6) -0.0010(7)
C9 0.0577(9) 0.0488(9) 0.0414(9) -0.0005(7) 0.0116(7) 0.0027(7)
C10 0.0516(8) 0.0400(8) 0.0373(8) -0.0005(7) 0.0077(6) 0.0007(6)
C11 0.0670(10) 0.0444(9) 0.0364(8) 0.0108(7) 0.0064(7) 0.0018(7)
C12 0.0857(13) 0.0510(11) 0.0633(12) 0.0021(9) 0.0089(10) -0.0025(9)
C13 0.129(2) 0.0490(12) 0.0734(14) 0.0078(12) -0.0010(14) -0.0047(10)
C14 0.129(2) 0.0739(16) 0.0648(14) 0.0479(15) 0.0065(13) -0.0041(11)
C15 0.0925(15) 0.0910(18) 0.0687(14) 0.0428(14) 0.0198(11) 0.0066(12)
C16 0.0713(11) 0.0654(12) 0.0589(11) 0.0166(9) 0.0151(9) 0.0075(9)
C17 0.0735(11) 0.0531(10) 0.0414(9) 0.0063(8) 0.0092(7) 0.0061(7)
C18 0.0886(13) 0.0663(13) 0.0608(12) 0.0084(10) 0.0182(10) 0.0180(10)
C19 0.1155(19) 0.0827(16) 0.0882(17) -0.0246(14) 0.0187(14) -0.0028(13)
N1 0.0584(7) 0.0424(7) 0.0396(7) 0.0028(6) 0.0115(6) -0.0011(6)
N2 0.0623(8) 0.0403(7) 0.0383(7) 0.0066(6) 0.0129(6) 0.0027(6)
N3 0.0742(9) 0.0423(8) 0.0384(8) 0.0092(6) 0.0137(6) 0.0017(6)
O1 0.1042(10) 0.0616(8) 0.0469(7) 0.0135(7) 0.0220(7) 0.0151(6)

loop_
_atom_type_symbol
_atom_type_description
_atom_type_scat_dispersion_real
_atom_type_scat_dispersion_imag
_atom_type_scat_source
C C 0.0033 0.0016 'International Tables Vol C Tables 4.2.6.8 and 6.1.1.4'
H H 0.0000 0.0000 'International Tables Vol C Tables 4.2.6.8 and 6.1.1.4'
N N 0.0061 0.0033 'International Tables Vol C Tables 4.2.6.8 and 6.1.1.4'
O O 0.0106 0.0060 'International Tables Vol C Tables 4.2.6.8 and 6.1.1.4'

loop_
_geom_angle_atom_site_label_1
_geom_angle_atom_site_label_2
_geom_angle_atom_site_label_3
_geom_angle
C2 C1 C6 121.5(2)
C2 C1 H1 119.3
C6 C1 H1 119.3
C3 C2 C1 120.1(2)
C3 C2 H2 120.0
C1 C2 H2 120.0
C2 C3 C4 119.72(19)
C2 C3 H3 120.1
C4 C3 H3 120.1
C5 C4 C3 120.6(2)
C5 C4 H4 119.7
C3 C4 H4 119.7
C4 C5 C6 120.74(18)
C4 C5 H5 119.6
C6 C5 H5 119.6
C5 C6 C1 117.42(17)
C5 C6 C7 123.59(15)
C1 C6 C7 118.98(17)
C8 C7 C6 128.71(16)
C8 C7 H7 115.6
C6 C7 H7 115.6
C7 C8 N1 128.84(15)
C7 C8 C9 121.87(14)
N1 C8 C9 109.26(13)
O1 C9 N2 125.48(15)
O1 C9 C8 130.68(15)
N2 C9 C8 103.84(13)
N1 C10 N3 125.91(14)
N1 C10 N2 114.20(13)
N3 C10 N2 119.88(13)
C12 C11 C16 120.66(16)
C12 C11 N2 119.58(16)
C16 C11 N2 119.76(15)
C11 C12 C13 118.9(2)
C11 C12 H12 120.6
C13 C12 H12 120.6
C14 C13 C12 120.1(2)
C14 C13 H13 119.9
C12 C13 H13 119.9
C15 C14 C13 120.6(2)
C15 C14 H14 119.7
C13 C14 H14 119.7
C14 C15 C16 120.0(2)
C14 C15 H15 120.0
C16 C15 H15 120.0
C11 C16 C15 119.7(2)
C11 C16 H16 120.1
C15 C16 H16 120.1
N3 C17 C18 113.76(14)
N3 C17 H17A 108.8
C18 C17 H17A 108.8
N3 C17 H17B 108.8
C18 C17 H17B 108.8
H17A C17 H17B 107.7
C19 C18 C17 112.94(17)
C19 C18 H18A 109.0
C17 C18 H18A 109.0
C19 C18 H18B 109.0
C17 C18 H18B 109.0
H18A C18 H18B 107.8
C18 C19 H19A 109.5
C18 C19 H19B 109.5
H19A C19 H19B 109.5
C18 C19 H19C 109.5
H19A C19 H19C 109.5
H19B C19 H19C 109.5
C10 N1 C8 105.77(13)
C9 N2 C10 106.92(12)
C9 N2 C11 125.57(13)
C10 N2 C11 127.50(12)
C10 N3 C17 122.02(13)
C10 N3 H3A 118.1(12)
C17 N3 H3A 117.9(12)

loop_
_geom_bond_atom_site_label_1
_geom_bond_atom_site_label_2
_geom_bond_distance
C1 C2 1.372(3)
C1 C6 1.395(2)
C1 H1 0.9300
C2 C3 1.366(3)
C2 H2 0.9300
C3 C4 1.375(3)
C3 H3 0.9300
C4 C5 1.375(3)
C4 H4 0.9300
C5 C6 1.390(3)
C5 H5 0.9300
C6 C7 1.453(2)
C7 C8 1.347(2)
C7 H7 0.9300
C8 N1 1.3909(19)
C8 C9 1.481(2)
C9 O1 1.2188(18)
C9 N2 1.3860(19)
C10 N1 1.3047(19)
C10 N3 1.3292(19)
C10 N2 1.4004(18)
C11 C12 1.372(2)
C11 C16 1.373(2)
C11 N2 1.426(2)
C12 C13 1.391(3)
C12 H12 0.9300
C13 C14 1.367(3)
C13 H13 0.9300
C14 C15 1.358(3)
C14 H14 0.9300
C15 C16 1.380(3)
C15 H15 0.9300
C16 H16 0.9300
C17 N3 1.459(2)
C17 C18 1.506(3)
C17 H17A 0.9700
C17 H17B 0.9700
C18 C19 1.493(3)
C18 H18A 0.9700
C18 H18B 0.9700
C19 H19A 0.9600
C19 H19B 0.9600
C19 H19C 0.9600
N3 H3A 0.871(8)

loop_
_geom_hbond_atom_site_label_D
_geom_hbond_atom_site_label_H
_geom_hbond_atom_site_label_A
_geom_hbond_site_symmetry_A
_geom_hbond_distance_DH
_geom_hbond_distance_HA
_geom_hbond_distance_DA
_geom_hbond_angle_DHA
N3 H3A O1 4_565 0.871(8) 2.094(13) 2.8452(17) 144.0(16)

loop_
_geom_torsion_atom_site_label_1
_geom_torsion_atom_site_label_2
_geom_torsion_atom_site_label_3
_geom_torsion_atom_site_label_4
_geom_torsion
C6 C1 C2 C3 -0.6(3)
C1 C2 C3 C4 1.0(3)
C2 C3 C4 C5 -0.7(3)
C3 C4 C5 C6 0.1(3)
C4 C5 C6 C1 0.2(3)
C4 C5 C6 C7 179.23(17)
C2 C1 C6 C5 0.0(3)
C2 C1 C6 C7 -179.03(17)
C5 C6 C7 C8 -1.8(3)
C1 C6 C7 C8 177.16(17)
C6 C7 C8 N1 0.6(3)
C6 C7 C8 C9 -177.26(15)
C7 C8 C9 O1 -2.8(3)
N1 C8 C9 O1 178.98(17)
C7 C8 C9 N2 177.54(14)
N1 C8 C9 N2 -0.72(16)
C16 C11 C12 C13 0.5(3)
N2 C11 C12 C13 -178.73(16)
C11 C12 C13 C14 -1.2(3)
C12 C13 C14 C15 0.5(3)
C13 C14 C15 C16 0.9(3)
C12 C11 C16 C15 0.9(3)
N2 C11 C16 C15 -179.90(16)
C14 C15 C16 C11 -1.6(3)
N3 C17 C18 C19 -65.0(2)
N3 C10 N1 C8 177.98(15)
N2 C10 N1 C8 -0.96(17)
C7 C8 N1 C10 -177.09(16)
C9 C8 N1 C10 1.01(16)
O1 C9 N2 C10 -179.56(16)
C8 C9 N2 C10 0.15(16)
O1 C9 N2 C11 1.8(3)
C8 C9 N2 C11 -178.48(14)
N1 C10 N2 C9 0.51(18)
N3 C10 N2 C9 -178.49(14)
N1 C10 N2 C11 179.11(14)
N3 C10 N2 C11 0.1(2)
C12 C11 N2 C9 59.4(2)
C16 C11 N2 C9 -119.82(18)
C12 C11 N2 C10 -118.98(18)
C16 C11 N2 C10 61.8(2)
N1 C10 N3 C17 -5.8(2)
N2 C10 N3 C17 173.10(14)
C18 C17 N3 C10 108.30(18)

loop_
_cod_related_entry_id
_cod_related_entry_database
_cod_related_entry_code
1 ChemSpider 1418013
